data_7100828
loop_
_publ_author_name
'Richard Oakley'
'Alicea A. Leitch'
'Courtney E McKenzie'
'Robert W. Reed'
'John F. Richardson'
'Lenora D. Sawyer'

_publ_section_title
;
Bimodal association of a bis-1,2,3-dithiazolyl radical
;
_journal_name_full 'Chemical Communications'
_journal_paper_doi 10.1039/b517098b
_journal_year 2006
_chemical_formula_moiety 'C12 H10 N8 S8'
_chemical_formula_sum 'C12 H10 N8 S8'
_chemical_formula_weight 522.84
_chemical_name_common 'alpha BPzEt dimer'
_space_group_IT_number 14
_symmetry_cell_setting monoclinic
_symmetry_space_group_name_Hall '-P 2yn'
_symmetry_space_group_name_H-M 'P 1 21/n 1'
_cell_angle_alpha 90.00
_cell_angle_beta 100.594(3)
_cell_angle_gamma 90.00
_cell_formula_units_Z 2
_cell_length_a 9.332(2)
_cell_length_b 7.4076(16)
_cell_length_c 14.207(3)
_cell_measurement_temperature 298(2)
_cell_volume 965.4(4)
_diffrn_ambient_temperature 298(2)
_exptl_crystal_density_diffrn 1.798
_cod_original_sg_symbol_Hall -P2yn
_cod_original_sg_symbol_H-M 'P 21/n'
_cod_database_code 7100828

loop_
_symmetry_equiv_pos_as_xyz
'x, y, z'
'-x+1/2, y+1/2, -z+1/2'
'-x, -y, -z'
'x-1/2, -y-1/2, z-1/2'

loop_
_atom_site_label
_atom_site_type_symbol
_atom_site_fract_x
_atom_site_fract_y
_atom_site_fract_z
_atom_site_U_iso_or_equiv
_atom_site_adp_type
_atom_site_occupancy
_atom_site_symmetry_multiplicity
_atom_site_calc_flag
_atom_site_refinement_flags
_atom_site_disorder_assembly
_atom_site_disorder_group
S1 S 0.42295(7) 0.91639(9) 0.68107(5) 0.0469(2) Uani 1 1 d . . .
S2 S 0.29298(7) 0.73095(9) 0.73535(4) 0.03681(18) Uani 1 1 d . . .
S3 S 0.06912(6) 0.20638(7) 0.51606(4) 0.03095(16) Uani 1 1 d . . .
S4 S 0.10734(7) 0.18812(9) 0.37642(5) 0.0425(2) Uani 1 1 d . . .
N1 N 0.2516(2) 0.6580(3) 0.45545(13) 0.0287(4) Uani 1 1 d . . .
N2 N 0.3804(2) 0.8585(3) 0.56697(16) 0.0415(5) Uani 1 1 d . . .
N3 N 0.13484(17) 0.5080(2) 0.61333(11) 0.0223(4) Uani 1 1 d . . .
N4 N 0.1934(2) 0.3874(3) 0.37629(14) 0.0365(5) Uani 1 1 d . . .
C1 C 0.2900(2) 0.7263(3) 0.54736(16) 0.0280(5) Uani 1 1 d . . .
C2 C 0.2286(2) 0.6376(3) 0.62336(14) 0.0235(4) Uani 1 1 d . . .
C3 C 0.0787(2) 0.4539(3) 0.51610(14) 0.0209(4) Uani 1 1 d . . .
C4 C 0.1773(2) 0.4952(3) 0.44363(14) 0.0256(4) Uani 1 1 d . . .
C5 C 0.3282(3) 0.7237(4) 0.37998(18) 0.0384(6) Uani 1 1 d . . .
H5A H 0.3380 0.8538 0.3849 0.046 Uiso 1 1 calc R . .
H5B H 0.2702 0.6958 0.3178 0.046 Uiso 1 1 calc R . .
C6 C 0.4778(3) 0.6400(4) 0.3872(2) 0.0499(7) Uani 1 1 d . . .
H6A H 0.5370 0.6713 0.4476 0.075 Uiso 1 1 calc R . .
H6B H 0.5227 0.6845 0.3362 0.075 Uiso 1 1 calc R . .
H6C H 0.4687 0.5111 0.3824 0.075 Uiso 1 1 calc R . .

loop_
_atom_site_aniso_label
_atom_site_aniso_U_11
_atom_site_aniso_U_22
_atom_site_aniso_U_33
_atom_site_aniso_U_23
_atom_site_aniso_U_13
_atom_site_aniso_U_12
S1 0.0448(4) 0.0377(4) 0.0556(4) -0.0104(3) 0.0026(3) -0.0178(3)
S2 0.0399(3) 0.0403(4) 0.0278(3) -0.0108(3) 0.0000(2) -0.0100(3)
S3 0.0383(3) 0.0199(3) 0.0331(3) -0.0032(2) 0.0024(2) 0.0025(2)
S4 0.0486(4) 0.0410(4) 0.0375(4) -0.0195(3) 0.0068(3) 0.0046(3)
N1 0.0294(10) 0.0335(10) 0.0254(9) 0.0041(8) 0.0112(8) -0.0011(8)
N2 0.0415(12) 0.0353(11) 0.0494(14) -0.0013(10) 0.0123(10) -0.0108(9)
N3 0.0243(9) 0.0238(9) 0.0174(8) -0.0009(7) 0.0006(7) -0.0007(7)
N4 0.0377(11) 0.0450(12) 0.0285(10) -0.0081(9) 0.0106(9) 0.0039(9)
C1 0.0248(11) 0.0263(11) 0.0339(12) 0.0009(9) 0.0077(9) -0.0001(8)
C2 0.0254(11) 0.0240(10) 0.0198(10) -0.0018(8) 0.0006(8) 0.0028(8)
C3 0.0237(10) 0.0197(9) 0.0185(9) -0.0003(8) 0.0018(8) -0.0004(8)
C4 0.0239(10) 0.0321(11) 0.0206(10) 0.0010(9) 0.0035(8) 0.0052(8)
C5 0.0392(14) 0.0442(14) 0.0350(13) 0.0151(11) 0.0156(11) 0.0040(11)
C6 0.0413(15) 0.0620(18) 0.0533(17) 0.0181(14) 0.0267(13) 0.0100(13)

loop_
_geom_bond_atom_site_label_1
_geom_bond_atom_site_label_2
_geom_bond_distance
_geom_bond_site_symmetry_2
_geom_bond_publ_flag
S1 N2 1.653(2) . no
S1 S2 2.0728(10) . no
S1 N3 3.1404(18) 2_556 no
S1 S2 3.4322(11) 2_556 no
S2 C2 1.738(2) . no
S2 N3 2.9587(18) 2_556 no
S2 S3 3.5343(11) 2_556 no
S3 C3 1.836(2) . no
S3 S4 2.0837(10) . no
S4 N4 1.681(2) . no
N1 C1 1.385(3) . no
N1 C4 1.386(3) . no
N1 C5 1.476(3) . no
N2 C1 1.289(3) . no
N3 C2 1.289(3) . no
N3 C3 1.441(2) . no
N4 C4 1.276(3) . no
C1 C2 1.468(3) . no
C3 C4 1.533(3) . no
C3 C3 1.607(4) 3_566 no
C5 C6 1.514(3) . no
C5 H5A 0.9700 . no
C5 H5B 0.9700 . no
C6 H6A 0.9600 . no
C6 H6B 0.9600 . no
C6 H6C 0.9600 . no
